data_4318956
loop_
_publ_author_name
'Ashwani Vij'
'Fook S. Tham'
'Vandana Vij'
'William W. Wilson'
'Karl O. Christe'

_publ_section_title
;
 Structures of the BrF4+ and IF4+ Cations
;
_journal_name_full 'Inorganic Chemistry'
_journal_page_first 6397
_journal_page_last 6403
_journal_paper_doi 10.1021/ic025900q
_journal_volume 41
_journal_year 2002
_chemical_formula_sum 'F10 I Sb'
_chemical_formula_weight 438.65
_chemical_name_common 'tetrafluoroiodate hexafluoroantimonate'
_chemical_name_systematic
; 
 ? 
;
_space_group_IT_number 73
_symmetry_cell_setting orthorhombic
_symmetry_space_group_name_Hall '-I 2b 2c'
_symmetry_space_group_name_H-M 'I b c a'
_atom_sites_solution_hydrogens geom
_atom_sites_solution_primary direct
_atom_sites_solution_secondary difmap
_audit_creation_method SHELXL-97
_cell_angle_alpha 90.00
_cell_angle_beta 90.00
_cell_angle_gamma 90.00
_cell_formula_units_Z 8
_cell_length_a 8.2702(9)
_cell_length_b 8.3115(9)
_cell_length_c 20.607(2)
_cell_measurement_reflns_used '90 frames'
_cell_measurement_temperature 233(2)
_cell_measurement_theta_max 26.33
_cell_measurement_theta_min 1.98
_cell_volume 1416.5(3)
_computing_cell_refinement 'Bruker SMART'
_computing_data_collection 'Bruker SMART'
_computing_data_reduction 'Bruker SHELXTL'
_computing_molecular_graphics 'Bruker SHELXTL'
_computing_publication_material 'Bruker SHELXTL'
_computing_structure_refinement 'SHELXL-97 (Sheldrick, 1997)'
_computing_structure_solution 'SHELXS-97 (Sheldrick, 1990)'
_diffrn_ambient_temperature 233(2)
_diffrn_measured_fraction_theta_full 0.993
_diffrn_measured_fraction_theta_max 0.993
_diffrn_measurement_device_type 'CCD area detector'
_diffrn_measurement_method 'phi and omega scans'
_diffrn_radiation_monochromator graphite
_diffrn_radiation_source 'fine-focus sealed tube'
_diffrn_radiation_type MoK\a
_diffrn_radiation_wavelength 0.71073
_diffrn_reflns_av_R_equivalents 0.0328
_diffrn_reflns_av_sigmaI/netI 0.0231
_diffrn_reflns_limit_h_max 10
_diffrn_reflns_limit_h_min -8
_diffrn_reflns_limit_k_max 9
_diffrn_reflns_limit_k_min -10
_diffrn_reflns_limit_l_max 25
_diffrn_reflns_limit_l_min -25
_diffrn_reflns_number 3584
_diffrn_reflns_theta_full 26.33
_diffrn_reflns_theta_max 26.33
_diffrn_reflns_theta_min 1.98
_diffrn_standards_decay_% '< 1%'
_diffrn_standards_interval_count '50 frames'
_diffrn_standards_interval_time 'start and end of data collection'
_exptl_absorpt_coefficient_mu 8.396
_exptl_absorpt_correction_T_max 0.6328
_exptl_absorpt_correction_T_min 0.1520
_exptl_absorpt_correction_type SADABS
_exptl_crystal_colour Color
_exptl_crystal_density_diffrn 4.114
_exptl_crystal_density_method 'not measured'
_exptl_crystal_description Squar
_exptl_crystal_F_000 1552
_exptl_crystal_size_max 0.36
_exptl_crystal_size_mid 0.29
_exptl_crystal_size_min 0.06
_refine_diff_density_max 0.897
_refine_diff_density_min -0.915
_refine_diff_density_rms 0.191
_refine_ls_extinction_coef 0.00289(16)
_refine_ls_extinction_expression Fc^*^=kFc[1+0.001xFc^2^\l^3^/sin(2\q)]^-1/4^
_refine_ls_extinction_method SHELXL
_refine_ls_goodness_of_fit_ref 1.187
_refine_ls_hydrogen_treatment mixed
_refine_ls_matrix_type full
_refine_ls_number_parameters 58
_refine_ls_number_reflns 726
_refine_ls_number_restraints 0
_refine_ls_restrained_S_all 1.187
_refine_ls_R_factor_all 0.0266
_refine_ls_R_factor_gt 0.0241
_refine_ls_shift/su_max 0.000
_refine_ls_shift/su_mean 0.000
_refine_ls_structure_factor_coef Fsqd
_refine_ls_weighting_details 'calc w=1/[\s^2^(Fo^2^)+(0.0380P)^2^+0.9380P] where P=(Fo^2^+2Fc^2^)/3'
_refine_ls_weighting_scheme calc
_refine_ls_wR_factor_gt 0.0654
_refine_ls_wR_factor_ref 0.0679
_reflns_number_gt 631
_reflns_number_total 726
_reflns_threshold_expression >2sigma(I)
_cod_data_source_file ic025900q_s1_2.cif
_cod_data_source_block IF4SbF6
_cod_depositor_comments
;
The following automatic conversions were performed:

'_symmetry_cell_setting' value 'Orthorhombic' changed to
'orthorhombic' according to the built-in table from CIF Core
dictionary named 'cif_core.dic' version 2.4.1 from 2010-06-29.

Automatic conversion script
Id: cif_fix_values 1646 2011-03-28 12:23:43Z adriana 
;
_cod_database_code 4318956

loop_
_symmetry_equiv_pos_as_xyz
'x, y, z'
'-x+1/2, -y, z+1/2'
'-x, y+1/2, -z+1/2'
'x+1/2, -y+1/2, -z'
'x+1/2, y+1/2, z+1/2'
'-x+1, -y+1/2, z+1'
'-x+1/2, y+1, -z+1'
'x+1, -y+1, -z+1/2'
'-x, -y, -z'
'x-1/2, y, -z-1/2'
'x, -y-1/2, z-1/2'
'-x-1/2, y-1/2, z'
'-x+1/2, -y+1/2, -z+1/2'
'x, y+1/2, -z'
'x+1/2, -y, z'
'-x, y, z+1/2'

loop_
_atom_site_label
_atom_site_type_symbol
_atom_site_fract_x
_atom_site_fract_y
_atom_site_fract_z
_atom_site_U_iso_or_equiv
_atom_site_adp_type
_atom_site_occupancy
_atom_site_symmetry_multiplicity
_atom_site_calc_flag
_atom_site_refinement_flags
_atom_site_disorder_assembly
_atom_site_disorder_group
I1 I 0.5000 0.2500 0.150477(19) 0.01604(19) Uani 1 2 d S . .
Sb2 Sb 0.0000 0.2500 0.08569(2) 0.01345(19) Uani 1 2 d S . .
F1 F 0.3786(2) 0.1313(2) 0.20476(9) 0.0274(5) Uani 1 1 d . . .
F2 F 0.3490(2) 0.4031(2) 0.17427(10) 0.0324(5) Uani 1 1 d . . .
F3 F 0.0000 0.2500 -0.0042(2) 0.0291(8) Uani 1 2 d S . .
F4 F 0.0000 0.2500 0.17521(15) 0.0248(7) Uani 1 2 d S . .
F5 F 0.2238(2) 0.2069(2) 0.08570(9) 0.0276(4) Uani 1 1 d . . .
F6 F 0.0439(2) 0.4725(2) 0.08532(10) 0.0283(4) Uani 1 1 d . . .

loop_
_atom_site_aniso_label
_atom_site_aniso_U_11
_atom_site_aniso_U_22
_atom_site_aniso_U_33
_atom_site_aniso_U_23
_atom_site_aniso_U_13
_atom_site_aniso_U_12
I1 0.0171(3) 0.0150(3) 0.0160(3) 0.000 0.000 -0.00119(7)
Sb2 0.0140(3) 0.0130(3) 0.0134(3) 0.000 0.000 0.00049(7)
F1 0.0336(9) 0.0279(10) 0.0207(9) 0.0048(8) 0.0030(7) -0.0085(7)
F2 0.0289(8) 0.0235(9) 0.0448(12) -0.0054(8) 0.0087(9) 0.0051(7)
F3 0.0383(16) 0.0379(18) 0.0112(17) 0.000 0.000 0.0077(9)
F4 0.0312(15) 0.0323(18) 0.0109(17) 0.000 0.000 -0.0011(8)
F5 0.0175(8) 0.0350(9) 0.0302(10) 0.0007(9) 0.0010(8) 0.0047(8)
F6 0.0361(9) 0.0162(9) 0.0326(11) 0.0010(8) 0.0021(9) -0.0037(8)

loop_
_atom_type_symbol
_atom_type_description
_atom_type_scat_dispersion_real
_atom_type_scat_dispersion_imag
_atom_type_scat_source
F F 0.0171 0.0103 'International Tables Vol C Tables 4.2.6.8 and 6.1.1.4'
Sb Sb -0.5866 1.5461 'International Tables Vol C Tables 4.2.6.8 and 6.1.1.4'
I I -0.4742 1.8119 'International Tables Vol C Tables 4.2.6.8 and 6.1.1.4'

loop_
_geom_angle_atom_site_label_1
_geom_angle_atom_site_label_2
_geom_angle_atom_site_label_3
_geom_angle
_geom_angle_site_symmetry_1
_geom_angle_site_symmetry_3
_geom_angle_publ_flag
F1 I1 F1 103.06(12) 6_554 . ?
F1 I1 F2 80.48(9) 6_554 . ?
F1 I1 F2 80.53(8) . . ?
F1 I1 F2 80.53(8) 6_554 6_554 ?
F1 I1 F2 80.48(9) . 6_554 ?
F2 I1 F2 149.24(13) . 6_554 ?
F4 Sb2 F3 180.0 . . ?
F4 Sb2 F6 90.24(6) . 6_454 ?
F3 Sb2 F6 89.76(6) . 6_454 ?
F4 Sb2 F6 90.24(6) . . ?
F3 Sb2 F6 89.76(6) . . ?
F6 Sb2 F6 179.53(12) 6_454 . ?
F4 Sb2 F5 90.00(6) . 6_454 ?
F3 Sb2 F5 90.00(6) . 6_454 ?
F6 Sb2 F5 89.82(7) 6_454 6_454 ?
F6 Sb2 F5 90.18(7) . 6_454 ?
F4 Sb2 F5 90.00(6) . . ?
F3 Sb2 F5 90.00(6) . . ?
F6 Sb2 F5 90.18(7) 6_454 . ?
F6 Sb2 F5 89.82(7) . . ?
F5 Sb2 F5 179.99(12) 6_454 . ?

loop_
_geom_bond_atom_site_label_1
_geom_bond_atom_site_label_2
_geom_bond_distance
_geom_bond_site_symmetry_2
_geom_bond_publ_flag
I1 F1 1.7981(17) 6_554 ?
I1 F1 1.7981(17) . ?
I1 F2 1.8490(17) . ?
I1 F2 1.8490(17) 6_554 ?
Sb2 F4 1.845(3) . ?
Sb2 F3 1.853(4) . ?
Sb2 F6 1.8846(17) 6_454 ?
Sb2 F6 1.8846(17) . ?
Sb2 F5 1.8854(17) 6_454 ?
Sb2 F5 1.8854(17) . ?
